data_4307344
loop_
_publ_author_name
'Konstantin I. Pokhodnya'
'Michael Bonner'
'Antonio G. DiPasquale'
'Arnold L. Rheingold'
'Jae-Hyuk Her'
'Peter W. Stephens'
'Jong-Won Park'
'Bretni S. Kennon'
'Atta M. Arif'
'Joel S. Miller'

_publ_contact_author_address
;Department of Chemistry
University of Utah
315 E. 1400 S., Rm. 2020
Salt Lake City, UT 84112
;
_publ_contact_author_email jsmiller@chem.utah.edu
_publ_contact_author_fax 801-581-8433
_publ_contact_author_name 'Joel S. Miller'
_publ_contact_author_phone 801-585-5455
_publ_section_title
;
Structural and Magnetic Properties of MCl2 (M = Fe, Mn, Co): Acetonitrile
Solvates
;
_journal_name_full 'Inorganic Chemistry'
_journal_page_first 2471
_journal_page_last 2477
_journal_paper_doi 10.1021/ic061877n
_journal_volume 46
_journal_year 2007
_chemical_formula_moiety 'C8 H20 N, C2 H3 Cl3 Co N'
_chemical_formula_sum 'C10 H23 Cl3 Co N2'
_chemical_formula_weight 336.58
_chemical_name_systematic
; 
acetonitriledichloroiron(II)
;
_space_group_IT_number 7
_symmetry_cell_setting monoclinic
_symmetry_space_group_name_Hall 'P -2yac'
_symmetry_space_group_name_H-M 'P 1 n 1'
_atom_sites_solution_hydrogens geom
_atom_sites_solution_primary direct
_atom_sites_solution_secondary difmap
_audit_creation_method SHELXL-97
_cell_angle_alpha 90.00
_cell_angle_beta 90.0180(10)
_cell_angle_gamma 90.00
_cell_formula_units_Z 2
_cell_length_a 7.2674(5)
_cell_length_b 13.2740(9)
_cell_length_c 8.2674(5)
_cell_measurement_reflns_used 6051
_cell_measurement_temperature 100(2)
_cell_measurement_theta_max 28.07
_cell_measurement_theta_min 2.80
_cell_volume 797.54(9)
_computing_cell_refinement 'Bruker SMART'
_computing_data_collection 'Bruker SMART'
_computing_data_reduction 'Bruker SAINT'
_computing_molecular_graphics 'Bruker SHELXTL'
_computing_publication_material 'Bruker SHELXTL'
_computing_structure_refinement 'SHELXL-97 (Sheldrick, 1997)'
_computing_structure_solution 'SHELXS-97 (Sheldrick, 1990)'
_diffrn_ambient_temperature 100(2)
_diffrn_measured_fraction_theta_full 0.999
_diffrn_measured_fraction_theta_max 0.952
_diffrn_measurement_device_type 'CCD area detector'
_diffrn_measurement_method 'phi and omega scans'
_diffrn_radiation_monochromator graphite
_diffrn_radiation_source 'fine-focus sealed tube'
_diffrn_radiation_type MoK\a
_diffrn_radiation_wavelength 0.71073
_diffrn_reflns_av_R_equivalents 0.0190
_diffrn_reflns_av_sigmaI/netI 0.0347
_diffrn_reflns_limit_h_max 9
_diffrn_reflns_limit_h_min -9
_diffrn_reflns_limit_k_max 17
_diffrn_reflns_limit_k_min -17
_diffrn_reflns_limit_l_max 10
_diffrn_reflns_limit_l_min -10
_diffrn_reflns_number 8342
_diffrn_reflns_theta_full 25.00
_diffrn_reflns_theta_max 28.26
_diffrn_reflns_theta_min 2.46
_exptl_absorpt_coefficient_mu 1.558
_exptl_absorpt_correction_T_max 0.8598
_exptl_absorpt_correction_T_min 0.6522
_exptl_absorpt_correction_type multi-scan
_exptl_absorpt_process_details sadabs
_exptl_crystal_colour blue
_exptl_crystal_density_diffrn 1.402
_exptl_crystal_density_method 'not measured'
_exptl_crystal_description plates
_exptl_crystal_F_000 350
_exptl_crystal_size_max 0.30
_exptl_crystal_size_mid 0.25
_exptl_crystal_size_min 0.10
_refine_diff_density_max 0.625
_refine_diff_density_min -0.514
_refine_diff_density_rms 0.093
_refine_ls_abs_structure_details 'Flack H D (1983), Acta Cryst. A39, 876-881'
_refine_ls_abs_structure_Flack 0.00
_refine_ls_extinction_method none
_refine_ls_goodness_of_fit_ref 1.015
_refine_ls_hydrogen_treatment constr
_refine_ls_matrix_type full
_refine_ls_number_parameters 150
_refine_ls_number_reflns 3527
_refine_ls_number_restraints 2
_refine_ls_restrained_S_all 1.015
_refine_ls_R_factor_all 0.0473
_refine_ls_R_factor_gt 0.0443
_refine_ls_shift/su_max 0.010
_refine_ls_shift/su_mean 0.002
_refine_ls_structure_factor_coef Fsqd
_refine_ls_weighting_details 'calc w=1/[\s^2^(Fo^2^)+(0.0668P)^2^+0.9545P] where P=(Fo^2^+2Fc^2^)/3'
_refine_ls_weighting_scheme calc
_refine_ls_wR_factor_gt 0.1145
_refine_ls_wR_factor_ref 0.1179
_reflns_number_gt 3335
_reflns_number_total 3527
_reflns_threshold_expression >2sigma(I)
_cod_data_source_file ic061877nsi20060929_120429.cif
_cod_data_source_block jsm126
_cod_depositor_comments
;
The following automatic conversions were performed:
'_symmetry_cell_setting' value 'Monoclinic' changed to 'monoclinic'
according to '/home/saulius/struct/CIF-dictionaries/cif_core.dic'
dictionary named 'cif_core.dic' version 2.4.1 from 2010-06-29.

Automatic conversion script
Id: cif_fix_enum 1527 2010-12-29 10:47:43Z saulius 
;
_cod_original_cell_volume 797.53(9)
_cod_database_code 4307344

loop_
_symmetry_equiv_pos_as_xyz
'x, y, z'
'x+1/2, -y, z+1/2'

loop_
_atom_site_label
_atom_site_type_symbol
_atom_site_fract_x
_atom_site_fract_y
_atom_site_fract_z
_atom_site_U_iso_or_equiv
_atom_site_adp_type
_atom_site_occupancy
_atom_site_symmetry_multiplicity
_atom_site_calc_flag
_atom_site_refinement_flags
_atom_site_disorder_assembly
_atom_site_disorder_group
Co1 Co 0.30570(11) 0.28519(4) 0.23112(19) 0.03321(16) Uani 1 1 d . . .
Cl1 Cl 0.23605(17) 0.12078(8) 0.2302(4) 0.0443(3) Uani 1 1 d . . .
Cl2 Cl 0.4402(6) 0.3348(3) -0.0002(3) 0.0611(9) Uani 1 1 d . . .
Cl3 Cl 0.4408(6) 0.3361(3) 0.4590(3) 0.0617(9) Uani 1 1 d . . .
N1 N 0.0668(6) 0.3618(3) 0.2323(18) 0.0551(14) Uani 1 1 d . . .
N2 N 0.4300(5) 0.8124(3) 0.2352(12) 0.0257(7) Uani 1 1 d . . .
C1 C -0.0592(7) 0.4125(3) 0.2374(16) 0.0367(10) Uani 1 1 d . . .
C2 C -0.2216(6) 0.4757(3) 0.2367(16) 0.0381(12) Uani 1 1 d . . .
H2C H -0.1986 0.5361 0.3017 0.057 Uiso 1 1 calc R . .
H2B H -0.3254 0.4383 0.2826 0.057 Uiso 1 1 calc R . .
H2A H -0.2506 0.4954 0.1254 0.057 Uiso 1 1 calc R . .
C3 C 0.2454(8) 0.8395(4) 0.3135(7) 0.0328(11) Uani 1 1 d . . .
H3A H 0.1591 0.7825 0.2993 0.039 Uiso 1 1 calc R . .
H3B H 0.1928 0.8986 0.2570 0.039 Uiso 1 1 calc R . .
C4 C 0.2622(19) 0.8643(12) 0.4990(16) 0.102(6) Uani 1 1 d . . .
H4A H 0.1406 0.8816 0.5420 0.153 Uiso 1 1 calc R . .
H4B H 0.3460 0.9213 0.5140 0.153 Uiso 1 1 calc R . .
H4C H 0.3104 0.8053 0.5564 0.153 Uiso 1 1 calc R . .
C5 C 0.5037(7) 0.7142(4) 0.3063(7) 0.0298(11) Uani 1 1 d . . .
H5A H 0.5312 0.7251 0.4223 0.036 Uiso 1 1 calc R . .
H5B H 0.6210 0.6974 0.2517 0.036 Uiso 1 1 calc R . .
C6 C 0.3745(9) 0.6242(4) 0.2913(8) 0.0376(12) Uani 1 1 d . . .
H6A H 0.4309 0.5652 0.3425 0.056 Uiso 1 1 calc R . .
H6B H 0.3518 0.6100 0.1767 0.056 Uiso 1 1 calc R . .
H6C H 0.2577 0.6397 0.3451 0.056 Uiso 1 1 calc R . .
C7 C 0.5672(8) 0.8957(4) 0.2753(8) 0.0384(16) Uani 1 1 d . . .
H7A H 0.5177 0.9597 0.2320 0.046 Uiso 1 1 calc R . .
H7B H 0.5721 0.9025 0.3945 0.046 Uiso 1 1 calc R . .
C8 C 0.7524(7) 0.8848(4) 0.218(2) 0.065(3) Uani 1 1 d . . .
H8A H 0.8255 0.9431 0.2517 0.098 Uiso 1 1 calc R . .
H8B H 0.7518 0.8806 0.0993 0.098 Uiso 1 1 calc R . .
H8C H 0.8065 0.8232 0.2627 0.098 Uiso 1 1 calc R . .
C9 C 0.4021(8) 0.7997(4) 0.0569(7) 0.0304(11) Uani 1 1 d . . .
H9A H 0.5241 0.7866 0.0079 0.036 Uiso 1 1 calc R . .
H9B H 0.3270 0.7384 0.0405 0.036 Uiso 1 1 calc R . .
C10 C 0.319(3) 0.8788(13) -0.0318(15) 0.127(8) Uani 1 1 d . . .
H10A H 0.3105 0.8596 -0.1461 0.190 Uiso 1 1 calc R . .
H10B H 0.3929 0.9401 -0.0213 0.190 Uiso 1 1 calc R . .
H10C H 0.1948 0.8913 0.0106 0.190 Uiso 1 1 calc R . .

loop_
_atom_site_aniso_label
_atom_site_aniso_U_11
_atom_site_aniso_U_22
_atom_site_aniso_U_33
_atom_site_aniso_U_23
_atom_site_aniso_U_13
_atom_site_aniso_U_12
Co1 0.0281(2) 0.0252(3) 0.0463(3) 0.0004(7) 0.0002(15) -0.0016(3)
Cl1 0.0372(5) 0.0227(5) 0.0728(8) 0.0028(14) -0.003(2) 0.0012(4)
Cl2 0.087(3) 0.0627(17) 0.0342(13) 0.0093(11) -0.012(2) -0.0335(19)
Cl3 0.081(2) 0.0642(18) 0.0395(15) -0.0181(11) 0.016(2) -0.0359(18)
N1 0.037(2) 0.0278(19) 0.101(4) 0.013(6) -0.017(7) 0.0042(18)
N2 0.0181(14) 0.0236(15) 0.0355(19) -0.010(4) -0.008(4) -0.0025(12)
C1 0.041(2) 0.0251(19) 0.044(3) 0.002(4) 0.001(5) -0.0065(19)
C2 0.029(3) 0.0300(18) 0.055(3) 0.000(5) -0.015(5) 0.0041(17)
C3 0.021(2) 0.030(3) 0.047(3) 0.002(2) 0.004(3) 0.006(2)
C4 0.093(9) 0.170(15) 0.043(6) -0.006(7) 0.000(5) 0.108(10)
C5 0.021(2) 0.026(3) 0.043(3) 0.006(2) -0.001(2) 0.0023(19)
C6 0.035(3) 0.027(3) 0.051(3) -0.001(2) 0.005(3) 0.004(2)
C7 0.028(2) 0.026(2) 0.062(5) -0.007(2) -0.004(3) 0.001(2)
C8 0.028(3) 0.027(2) 0.141(8) -0.018(6) 0.019(7) 0.0009(18)
C9 0.024(3) 0.033(3) 0.034(3) -0.004(2) -0.003(2) -0.007(2)
C10 0.195(19) 0.155(15) 0.031(5) 0.013(7) -0.005(8) 0.124(13)

loop_
_atom_type_symbol
_atom_type_description
_atom_type_scat_dispersion_real
_atom_type_scat_dispersion_imag
_atom_type_scat_source
C C 0.0033 0.0016 'International Tables Vol C Tables 4.2.6.8 and 6.1.1.4'
H H 0.0000 0.0000 'International Tables Vol C Tables 4.2.6.8 and 6.1.1.4'
N N 0.0061 0.0033 'International Tables Vol C Tables 4.2.6.8 and 6.1.1.4'
Cl Cl 0.1484 0.1585 'International Tables Vol C Tables 4.2.6.8 and 6.1.1.4'
Co Co 0.3494 0.9721 'International Tables Vol C Tables 4.2.6.8 and 6.1.1.4'

loop_
_geom_angle_atom_site_label_1
_geom_angle_atom_site_label_2
_geom_angle_atom_site_label_3
_geom_angle
_geom_angle_site_symmetry_1
_geom_angle_site_symmetry_3
_geom_angle_publ_flag
N1 Co1 Cl3 102.9(4) . . ?
N1 Co1 Cl1 107.30(13) . . ?
Cl3 Co1 Cl1 113.43(14) . . ?
N1 Co1 Cl2 103.4(4) . . ?
Cl3 Co1 Cl2 116.04(6) . . ?
Cl1 Co1 Cl2 112.39(14) . . ?
C1 N1 Co1 173.7(6) . . ?
C9 N2 C7 112.6(6) . . ?
C9 N2 C5 109.3(5) . . ?
C7 N2 C5 107.8(4) . . ?
C9 N2 C3 108.9(5) . . ?
C7 N2 C3 108.1(5) . . ?
C5 N2 C3 110.2(6) . . ?
N1 C1 C2 177.5(15) . . ?
C1 C2 H2C 109.5 . . ?
C1 C2 H2B 109.5 . . ?
H2C C2 H2B 109.5 . . ?
C1 C2 H2A 109.5 . . ?
H2C C2 H2A 109.5 . . ?
H2B C2 H2A 109.5 . . ?
N2 C3 C4 113.2(7) . . ?
N2 C3 H3A 108.9 . . ?
C4 C3 H3A 108.9 . . ?
N2 C3 H3B 108.9 . . ?
C4 C3 H3B 108.9 . . ?
H3A C3 H3B 107.8 . . ?
C3 C4 H4A 109.5 . . ?
C3 C4 H4B 109.5 . . ?
H4A C4 H4B 109.5 . . ?
C3 C4 H4C 109.5 . . ?
H4A C4 H4C 109.5 . . ?
H4B C4 H4C 109.5 . . ?
N2 C5 C6 114.9(4) . . ?
N2 C5 H5A 108.5 . . ?
C6 C5 H5A 108.5 . . ?
N2 C5 H5B 108.5 . . ?
C6 C5 H5B 108.5 . . ?
H5A C5 H5B 107.5 . . ?
C5 C6 H6A 109.5 . . ?
C5 C6 H6B 109.5 . . ?
H6A C6 H6B 109.5 . . ?
C5 C6 H6C 109.5 . . ?
H6A C6 H6C 109.5 . . ?
H6B C6 H6C 109.5 . . ?
C8 C7 N2 117.9(6) . . ?
C8 C7 H7A 107.8 . . ?
N2 C7 H7A 107.8 . . ?
C8 C7 H7B 107.8 . . ?
N2 C7 H7B 107.8 . . ?
H7A C7 H7B 107.2 . . ?
C7 C8 H8A 109.5 . . ?
C7 C8 H8B 109.5 . . ?
H8A C8 H8B 109.5 . . ?
C7 C8 H8C 109.5 . . ?
H8A C8 H8C 109.5 . . ?
H8B C8 H8C 109.5 . . ?
C10 C9 N2 119.0(7) . . ?
C10 C9 H9A 107.6 . . ?
N2 C9 H9A 107.6 . . ?
C10 C9 H9B 107.6 . . ?
N2 C9 H9B 107.6 . . ?
H9A C9 H9B 107.0 . . ?
C9 C10 H10A 109.5 . . ?
C9 C10 H10B 109.5 . . ?
H10A C10 H10B 109.5 . . ?
C9 C10 H10C 109.5 . . ?
H10A C10 H10C 109.5 . . ?
H10B C10 H10C 109.5 . . ?

loop_
_geom_bond_atom_site_label_1
_geom_bond_atom_site_label_2
_geom_bond_distance
_geom_bond_site_symmetry_2
_geom_bond_publ_flag
Co1 N1 2.012(4) . ?
Co1 Cl3 2.229(4) . ?
Co1 Cl1 2.2403(12) . ?
Co1 Cl2 2.247(4) . ?
N1 C1 1.138(7) . ?
N2 C9 1.497(11) . ?
N2 C7 1.525(6) . ?
N2 C5 1.528(7) . ?
N2 C3 1.532(8) . ?
C1 C2 1.447(7) . ?
C2 H2C 0.9800 . ?
C2 H2B 0.9800 . ?
C2 H2A 0.9800 . ?
C3 C4 1.572(15) . ?
C3 H3A 0.9900 . ?
C3 H3B 0.9900 . ?
C4 H4A 0.9800 . ?
C4 H4B 0.9800 . ?
C4 H4C 0.9800 . ?
C5 C6 1.524(8) . ?
C5 H5A 0.9900 . ?
C5 H5B 0.9900 . ?
C6 H6A 0.9800 . ?
C6 H6B 0.9800 . ?
C6 H6C 0.9800 . ?
C7 C8 1.436(10) . ?
C7 H7A 0.9900 . ?
C7 H7B 0.9900 . ?
C8 H8A 0.9800 . ?
C8 H8B 0.9800 . ?
C8 H8C 0.9800 . ?
C9 C10 1.416(14) . ?
C9 H9A 0.9900 . ?
C9 H9B 0.9900 . ?
C10 H10A 0.9800 . ?
C10 H10B 0.9800 . ?
C10 H10C 0.9800 . ?
